data_2230442
loop_
_publ_author_name
'Peleg, Ariel'
'Lo, Wenfeng'
'Jiang, Jianfeng'

_publ_section_title
;
 A trinuclear Fe--Fe--Ni complex formed by ligand reshuffling
;
_journal_coeditor_code PK2319
_journal_issue 6
_journal_name_full 'Acta Crystallographica Section E'
_journal_page_first m766
_journal_page_last m767
_journal_paper_doi 10.1107/S1600536811017892
_journal_volume 67
_journal_year 2011
_chemical_formula_iupac '[Fe2 Ni (C8 H18 N2 S2)2 (C O)2]'
_chemical_formula_moiety 'C18 H36 Fe2 N4 Ni O2 S4'
_chemical_formula_sum 'C18 H36 Fe2 N4 Ni O2 S4'
_chemical_formula_weight 639.16
_chemical_name_systematic
;
dicarbonyl-3\k^2^<i>C</i>-(\m~3~-3,6-dimethyl-
3,6-diazaoctane-1,8-dithiolato-
1:2:3\k^7^<i>S</i>:<i>S</i>,<i>N</i>,<i>N</i>',<i>S</i>':<i>S</i>,
<i>S</i>')(\m~2~-3,6-dimethyl-3,6-diazaoctane-1,8-dithiolato-
1:2\k^5^<i>S</i>,<i>N</i>,<i>N</i>',<i>S</i>':<i>S</i>)-1,2-diiron(II)-
3-nickel(0)
;
_space_group_IT_number 2
_symmetry_cell_setting triclinic
_symmetry_space_group_name_Hall '-P 1'
_symmetry_space_group_name_H-M 'P -1'
_atom_sites_solution_hydrogens geom
_atom_sites_solution_primary direct
_atom_sites_solution_secondary difmap
_audit_creation_method SHELXL-97
_cell_angle_alpha 70.4750(10)
_cell_angle_beta 83.2080(10)
_cell_angle_gamma 79.3090(10)
_cell_formula_units_Z 2
_cell_length_a 8.4051(3)
_cell_length_b 12.7146(5)
_cell_length_c 13.3451(5)
_cell_measurement_reflns_used 300
_cell_measurement_temperature 173(2)
_cell_measurement_theta_max 28.39
_cell_measurement_theta_min 2.47
_cell_volume 1318.38(9)
_computing_cell_refinement 'SAINT (Bruker, 2003)'
_computing_data_collection 'SMART (Bruker, 2003)'
_computing_data_reduction 'SAINT (Bruker, 2003)'
_computing_molecular_graphics 'ORTEP-3 for Windows (Farrugia, 1997)'
_computing_publication_material 'publCIF (Westrip, 2010)'
_computing_structure_refinement 'SHELXL97 (Sheldrick, 2008)'
_computing_structure_solution 'SHELXS97 (Sheldrick, 2008)'
_diffrn_ambient_temperature 173(2)
_diffrn_measured_fraction_theta_full 0.994
_diffrn_measured_fraction_theta_max 0.994
_diffrn_measurement_device_type 'Bruker SMART CCD area-detector'
_diffrn_measurement_method '\f and \w'
_diffrn_radiation_monochromator graphite
_diffrn_radiation_source 'fine-focus sealed tube'
_diffrn_radiation_type MoK\a
_diffrn_radiation_wavelength 0.71073
_diffrn_reflns_av_R_equivalents 0.0256
_diffrn_reflns_av_sigmaI/netI 0.0169
_diffrn_reflns_limit_h_max 11
_diffrn_reflns_limit_h_min -11
_diffrn_reflns_limit_k_max 16
_diffrn_reflns_limit_k_min -16
_diffrn_reflns_limit_l_max 17
_diffrn_reflns_limit_l_min -17
_diffrn_reflns_number 41649
_diffrn_reflns_theta_full 28.42
_diffrn_reflns_theta_max 28.42
_diffrn_reflns_theta_min 1.62
_diffrn_standards_number 0
_exptl_absorpt_coefficient_mu 2.132
_exptl_absorpt_correction_T_max 0.808
_exptl_absorpt_correction_T_min 0.774
_exptl_absorpt_correction_type multi-scan
_exptl_absorpt_process_details '(SADABS; Sheldrick, 2004)'
_exptl_crystal_colour black
_exptl_crystal_density_diffrn 1.610
_exptl_crystal_density_method 'not measured'
_exptl_crystal_description needle
_exptl_crystal_F_000 664
_exptl_crystal_size_max 0.35
_exptl_crystal_size_mid 0.10
_exptl_crystal_size_min 0.10
_refine_diff_density_max 0.838
_refine_diff_density_min -0.312
_refine_ls_extinction_method none
_refine_ls_goodness_of_fit_ref 1.072
_refine_ls_hydrogen_treatment constr
_refine_ls_matrix_type full
_refine_ls_number_parameters 301
_refine_ls_number_reflns 6596
_refine_ls_number_restraints 2
_refine_ls_restrained_S_all 1.072
_refine_ls_R_factor_all 0.0276
_refine_ls_R_factor_gt 0.0220
_refine_ls_shift/su_max 0.001
_refine_ls_shift/su_mean 0.000
_refine_ls_structure_factor_coef Fsqd
_refine_ls_weighting_details 'calc w=1/[\s^2^(Fo^2^)+(0.0257P)^2^+0.7211P] where P=(Fo^2^+2Fc^2^)/3'
_refine_ls_weighting_scheme calc
_refine_ls_wR_factor_gt 0.0532
_refine_ls_wR_factor_ref 0.0557
_reflns_number_gt 5863
_reflns_number_total 6596
_reflns_threshold_expression I>2\s(I)
_cod_data_source_file pk2319.cif
_cod_data_source_block I
_cod_database_code 2230442
_cod_database_fobs_code 2230442

loop_
_symmetry_equiv_pos_as_xyz
'x, y, z'
'-x, -y, -z'

loop_
_atom_site_type_symbol
_atom_site_label
_atom_site_fract_x
_atom_site_fract_y
_atom_site_fract_z
_atom_site_U_iso_or_equiv
_atom_site_adp_type
_atom_site_calc_flag
_atom_site_refinement_flags
_atom_site_occupancy
_atom_site_symmetry_multiplicity
_atom_site_disorder_assembly
_atom_site_disorder_group
Fe Fe1 0.16309(2) 0.133392(18) 0.257975(16) 0.01240(5) Uani d . 1 1 A .
Fe Fe2 0.09584(2) 0.348721(18) 0.325379(16) 0.01218(5) Uani d . 1 1 A .
Ni Ni3 0.28724(2) 0.242434(17) 0.047760(16) 0.01672(5) Uani d . 1 1 . .
S S1 0.43299(4) 0.11355(3) 0.18653(3) 0.01652(8) Uani d . 1 1 . .
S S2 0.10001(4) 0.33301(3) 0.15138(3) 0.01364(7) Uani d . 1 1 . .
S S3 -0.16068(4) 0.39578(3) 0.39741(3) 0.01589(8) Uani d . 1 1 . .
S S4 0.14979(5) 0.14843(3) 0.43141(3) 0.01533(8) Uani d D 1 1 . .
C C1 0.4545(2) -0.02863(14) 0.17643(14) 0.0227(3) Uani d . 1 1 . .
H H1A 0.5104 -0.0291 0.1087 0.027 Uiso calc R 1 1 . .
H H1B 0.5207 -0.0810 0.2325 0.027 Uiso calc R 1 1 . .
C C2 0.29216(19) -0.06906(14) 0.18532(13) 0.0200(3) Uani d . 1 1 A .
H H2A 0.2377 -0.0295 0.1199 0.024 Uiso calc R 1 1 . .
H H2B 0.3114 -0.1490 0.1936 0.024 Uiso calc R 1 1 . .
C C3 0.02134(19) -0.07559(13) 0.27173(13) 0.0176(3) Uani d . 1 1 A .
H H3A -0.0332 -0.0923 0.3422 0.021 Uiso calc R 1 1 . .
H H3B 0.0314 -0.1417 0.2492 0.021 Uiso calc R 1 1 . .
C C4 -0.07916(19) 0.02363(13) 0.19473(13) 0.0170(3) Uani d . 1 1 A .
H H4A -0.0334 0.0330 0.1226 0.020 Uiso calc R 1 1 . .
H H4B -0.1889 0.0082 0.1987 0.020 Uiso calc R 1 1 . .
C C5 -0.14768(18) 0.22706(13) 0.12884(12) 0.0158(3) Uani d . 1 1 A .
H H5A -0.2637 0.2297 0.1283 0.019 Uiso calc R 1 1 . .
H H5B -0.0978 0.2168 0.0627 0.019 Uiso calc R 1 1 . .
C C6 -0.11543(18) 0.33834(13) 0.13483(12) 0.0158(3) Uani d . 1 1 . .
H H6A -0.1801 0.3552 0.1944 0.019 Uiso calc R 1 1 . .
H H6B -0.1478 0.3985 0.0702 0.019 Uiso calc R 1 1 . .
C C7 0.2542(2) -0.12185(14) 0.37795(14) 0.0229(3) Uani d . 1 1 A .
H H7A 0.1806 -0.1121 0.4360 0.034 Uiso calc R 1 1 . .
H H7B 0.3559 -0.1004 0.3830 0.034 Uiso calc R 1 1 . .
H H7C 0.2713 -0.1996 0.3810 0.034 Uiso calc R 1 1 . .
C C8 -0.18756(18) 0.12685(14) 0.31805(12) 0.0168(3) Uani d . 1 1 A .
H H8A -0.2950 0.1178 0.3084 0.025 Uiso calc R 1 1 . .
H H8B -0.1918 0.1964 0.3326 0.025 Uiso calc R 1 1 . .
H H8C -0.1433 0.0648 0.3767 0.025 Uiso calc R 1 1 . .
C C9 -0.1930(2) 0.54613(14) 0.32196(14) 0.0213(3) Uani d . 1 1 . .
H H9A -0.2153 0.5564 0.2493 0.026 Uiso calc R 1 1 . .
H H9B -0.2860 0.5840 0.3536 0.026 Uiso calc R 1 1 . .
C C10 -0.04347(19) 0.59781(13) 0.32169(13) 0.0193(3) Uani d . 1 1 A .
H H10A -0.0647 0.6784 0.2848 0.023 Uiso calc R 1 1 . .
H H10B -0.0214 0.5869 0.3945 0.023 Uiso calc R 1 1 . .
C C15 0.0975(2) 0.59951(14) 0.15256(13) 0.0237(3) Uani d . 1 1 A .
H H15A 0.1044 0.6783 0.1340 0.036 Uiso calc R 1 1 . .
H H15B -0.0019 0.5911 0.1293 0.036 Uiso calc R 1 1 . .
H H15C 0.1878 0.5634 0.1185 0.036 Uiso calc R 1 1 . .
C C17 0.2083(2) 0.18224(14) -0.03214(13) 0.0216(3) Uani d . 1 1 . .
C C18 0.4093(2) 0.34856(16) -0.02072(14) 0.0274(4) Uani d . 1 1 . .
C C11A 0.2515(4) 0.5652(2) 0.3033(3) 0.0152(6) Uani d P 0.873(2) 1 A 1
H H11A 0.2306 0.6334 0.3232 0.018 Uiso calc PR 0.873(2) 1 A 1
H H11B 0.3338 0.5747 0.2449 0.018 Uiso calc PR 0.873(2) 1 A 1
C C12A 0.3122(2) 0.46365(15) 0.39850(14) 0.0166(3) Uani d P 0.873(2) 1 A 1
H H12A 0.4172 0.4723 0.4153 0.020 Uiso calc PR 0.873(2) 1 A 1
H H12B 0.2376 0.4622 0.4601 0.020 Uiso calc PR 0.873(2) 1 A 1
C C13A 0.3720(2) 0.26051(15) 0.47315(14) 0.0187(4) Uani d P 0.873(2) 1 A 1
H H13A 0.3039 0.2722 0.5336 0.022 Uiso calc PR 0.873(2) 1 A 1
H H13B 0.4835 0.2593 0.4864 0.022 Uiso calc PR 0.873(2) 1 A 1
C C14A 0.3555(3) 0.1464(4) 0.4646(2) 0.0190(7) Uani d P 0.873(2) 1 A 1
H H14A 0.3792 0.0876 0.5318 0.023 Uiso calc PR 0.873(2) 1 A 1
H H14B 0.4329 0.1296 0.4100 0.023 Uiso calc PR 0.873(2) 1 A 1
C C16A 0.4504(2) 0.35148(16) 0.28764(14) 0.0179(4) Uani d P 0.873(2) 1 A 1
H H16A 0.4154 0.4095 0.2234 0.027 Uiso calc PR 0.873(2) 1 A 1
H H16B 0.4629 0.2790 0.2776 0.027 Uiso calc PR 0.873(2) 1 A 1
H H16C 0.5523 0.3632 0.3045 0.027 Uiso calc PR 0.873(2) 1 A 1
C C11B 0.258(3) 0.544(2) 0.317(3) 0.0152(6) Uani d PD 0.127(2) 1 A 2
H H11C 0.2967 0.6154 0.2801 0.018 Uiso calc PR 0.127(2) 1 A 2
H H11D 0.2327 0.5404 0.3907 0.018 Uiso calc PR 0.127(2) 1 A 2
C C12B 0.3875(15) 0.4560(10) 0.3141(10) 0.0166(3) Uani d P 0.127(2) 1 A 2
H H12C 0.4824 0.4642 0.3440 0.020 Uiso calc PR 0.127(2) 1 A 2
H H12D 0.4161 0.4556 0.2416 0.020 Uiso calc PR 0.127(2) 1 A 2
C C13B 0.4403(15) 0.2509(10) 0.3774(10) 0.0187(4) Uani d P 0.127(2) 1 A 2
H H13C 0.5410 0.2506 0.4064 0.022 Uiso calc PR 0.127(2) 1 A 2
H H13D 0.4649 0.2498 0.3049 0.022 Uiso calc PR 0.127(2) 1 A 2
C C14B 0.368(2) 0.145(4) 0.444(3) 0.0190(7) Uani d PD 0.127(2) 1 A 2
H H14C 0.3846 0.1305 0.5184 0.023 Uiso calc PR 0.127(2) 1 A 2
H H14D 0.4285 0.0809 0.4243 0.023 Uiso calc PR 0.127(2) 1 A 2
C C16B 0.3161(15) 0.3535(11) 0.4984(10) 0.0179(4) Uani d P 0.127(2) 1 A 2
H H16D 0.4235 0.3431 0.5213 0.027 Uiso calc PR 0.127(2) 1 A 2
H H16E 0.2618 0.2923 0.5425 0.027 Uiso calc PR 0.127(2) 1 A 2
H H16F 0.2565 0.4236 0.5040 0.027 Uiso calc PR 0.127(2) 1 A 2
N N1 0.18488(15) -0.05031(11) 0.27614(10) 0.0160(3) Uani d . 1 1 . .
N N2 -0.08327(15) 0.12932(11) 0.21968(10) 0.0137(2) Uani d . 1 1 . .
N N3 0.10106(16) 0.54665(11) 0.26911(10) 0.0163(3) Uani d D 1 1 . .
N N4 0.32667(15) 0.35576(11) 0.37691(10) 0.0146(2) Uani d . 1 1 . .
O O1 0.16438(17) 0.14540(12) -0.08973(11) 0.0326(3) Uani d . 1 1 . .
O O2 0.4842(2) 0.41629(15) -0.06992(14) 0.0542(5) Uani d . 1 1 . .

loop_
_atom_site_aniso_label
_atom_site_aniso_U_11
_atom_site_aniso_U_22
_atom_site_aniso_U_33
_atom_site_aniso_U_12
_atom_site_aniso_U_13
_atom_site_aniso_U_23
Fe1 0.01141(10) 0.01167(10) 0.01369(10) -0.00240(7) -0.00188(7) -0.00282(8)
Fe2 0.01255(10) 0.01202(10) 0.01194(10) -0.00203(8) -0.00163(7) -0.00344(8)
Ni3 0.01734(10) 0.01883(11) 0.01431(10) -0.00452(8) 0.00068(7) -0.00536(8)
S1 0.01209(16) 0.01827(18) 0.01966(18) -0.00310(13) -0.00083(13) -0.00635(15)
S2 0.01514(17) 0.01348(17) 0.01239(16) -0.00337(13) -0.00058(12) -0.00372(13)
S3 0.01420(17) 0.01595(18) 0.01823(18) -0.00223(13) -0.00011(13) -0.00679(14)
S4 0.01799(17) 0.01352(17) 0.01314(16) -0.00435(13) -0.00200(13) -0.00111(13)
C1 0.0172(8) 0.0192(8) 0.0312(9) 0.0001(6) 0.0009(6) -0.0099(7)
C2 0.0194(8) 0.0162(8) 0.0255(8) -0.0008(6) -0.0006(6) -0.0096(6)
C3 0.0189(7) 0.0141(7) 0.0211(8) -0.0060(6) -0.0020(6) -0.0051(6)
C4 0.0160(7) 0.0164(7) 0.0216(8) -0.0046(6) -0.0034(6) -0.0081(6)
C5 0.0149(7) 0.0174(7) 0.0146(7) -0.0013(6) -0.0042(5) -0.0040(6)
C6 0.0153(7) 0.0160(7) 0.0146(7) 0.0002(5) -0.0035(5) -0.0034(6)
C7 0.0265(8) 0.0152(8) 0.0243(8) -0.0022(6) -0.0092(7) -0.0009(6)
C8 0.0144(7) 0.0192(8) 0.0160(7) -0.0037(6) 0.0007(5) -0.0045(6)
C9 0.0194(8) 0.0171(8) 0.0268(8) 0.0013(6) -0.0065(6) -0.0069(7)
C10 0.0220(8) 0.0128(7) 0.0230(8) 0.0001(6) -0.0041(6) -0.0059(6)
C15 0.0357(10) 0.0173(8) 0.0159(7) -0.0050(7) -0.0054(7) -0.0006(6)
C17 0.0215(8) 0.0216(8) 0.0208(8) 0.0032(6) -0.0030(6) -0.0085(7)
C18 0.0265(9) 0.0300(10) 0.0227(8) -0.0067(7) 0.0054(7) -0.0054(7)
C11A 0.0210(8) 0.0065(16) 0.0164(14) -0.0054(9) -0.0018(7) 0.0006(12)
C12A 0.0185(8) 0.0157(8) 0.0174(8) -0.0044(6) -0.0033(6) -0.0060(7)
C13A 0.0210(9) 0.0168(9) 0.0174(8) -0.0032(7) -0.0093(7) -0.0012(7)
C14A 0.0208(9) 0.0154(8) 0.0191(18) -0.0020(8) -0.0099(9) -0.0008(13)
C16A 0.0153(8) 0.0186(9) 0.0210(9) -0.0038(7) 0.0010(6) -0.0080(7)
C11B 0.0210(8) 0.0065(16) 0.0164(14) -0.0054(9) -0.0018(7) 0.0006(12)
C12B 0.0185(8) 0.0157(8) 0.0174(8) -0.0044(6) -0.0033(6) -0.0060(7)
C13B 0.0210(9) 0.0168(9) 0.0174(8) -0.0032(7) -0.0093(7) -0.0012(7)
C14B 0.0208(9) 0.0154(8) 0.0191(18) -0.0020(8) -0.0099(9) -0.0008(13)
C16B 0.0153(8) 0.0186(9) 0.0210(9) -0.0038(7) 0.0010(6) -0.0080(7)
N1 0.0151(6) 0.0137(6) 0.0184(6) -0.0022(5) -0.0025(5) -0.0038(5)
N2 0.0141(6) 0.0132(6) 0.0141(6) -0.0027(5) -0.0017(5) -0.0040(5)
N3 0.0210(6) 0.0133(6) 0.0145(6) -0.0033(5) -0.0028(5) -0.0033(5)
N4 0.0150(6) 0.0131(6) 0.0153(6) -0.0029(5) -0.0017(5) -0.0035(5)
O1 0.0367(7) 0.0340(7) 0.0341(7) 0.0055(6) -0.0133(6) -0.0223(6)
O2 0.0591(11) 0.0505(10) 0.0465(10) -0.0323(9) 0.0199(8) -0.0022(8)

loop_
_atom_type_symbol
_atom_type_description
_atom_type_scat_dispersion_real
_atom_type_scat_dispersion_imag
_atom_type_scat_source
C C 0.0033 0.0016 'International Tables Vol C Tables 4.2.6.8 and 6.1.1.4'
H H 0.0000 0.0000 'International Tables Vol C Tables 4.2.6.8 and 6.1.1.4'
N N 0.0061 0.0033 'International Tables Vol C Tables 4.2.6.8 and 6.1.1.4'
O O 0.0106 0.0060 'International Tables Vol C Tables 4.2.6.8 and 6.1.1.4'
S S 0.1246 0.1234 'International Tables Vol C Tables 4.2.6.8 and 6.1.1.4'
Ni Ni 0.3393 1.1124 'International Tables Vol C Tables 4.2.6.8 and 6.1.1.4'
Fe Fe 0.3463 0.8444 'International Tables Vol C Tables 4.2.6.8 and 6.1.1.4'

loop_
_geom_angle_atom_site_label_1
_geom_angle_atom_site_label_2
_geom_angle_atom_site_label_3
_geom_angle_site_symmetry_1
_geom_angle_site_symmetry_3
_geom_angle
_geom_angle_publ_flag
N2 Fe1 N1 . . 80.24(5) ?
N2 Fe1 S1 . . 139.76(3) ?
N1 Fe1 S1 . . 84.02(3) ?
N2 Fe1 S4 . . 108.57(3) ?
N1 Fe1 S4 . . 107.46(4) ?
S1 Fe1 S4 . . 111.447(15) ?
N2 Fe1 S2 . . 82.61(3) ?
N1 Fe1 S2 . . 150.54(4) ?
S1 Fe1 S2 . . 94.015(15) ?
S4 Fe1 S2 . . 100.626(14) ?
N2 Fe1 Ni3 . . 98.29(3) ?
N1 Fe1 Ni3 . . 106.94(3) ?
S1 Fe1 Ni3 . . 51.843(11) ?
S4 Fe1 Ni3 . . 139.189(13) ?
S2 Fe1 Ni3 . . 52.316(10) ?
N2 Fe1 Fe2 . . 99.68(3) ?
N1 Fe1 Fe2 . . 157.78(3) ?
S1 Fe1 Fe2 . . 108.341(13) ?
S4 Fe1 Fe2 . . 51.214(11) ?
S2 Fe1 Fe2 . . 49.442(10) ?
Ni3 Fe1 Fe2 . . 95.102(8) ?
N4 Fe2 S3 . . 128.04(4) ?
N4 Fe2 N3 . . 77.79(5) ?
S3 Fe2 N3 . . 84.35(3) ?
N4 Fe2 S2 . . 115.98(4) ?
S3 Fe2 S2 . . 114.298(15) ?
N3 Fe2 S2 . . 96.66(3) ?
N4 Fe2 S4 . . 84.21(4) ?
S3 Fe2 S4 . . 99.308(15) ?
N3 Fe2 S4 . . 159.44(3) ?
S2 Fe2 S4 . . 100.131(14) ?
N4 Fe2 Fe1 . . 103.49(3) ?
S3 Fe2 Fe1 . . 117.732(13) ?
N3 Fe2 Fe1 . . 145.50(3) ?
S2 Fe2 Fe1 . . 51.154(10) ?
S4 Fe2 Fe1 . . 49.007(10) ?
C17 Ni3 C18 . . 115.76(8) ?
C17 Ni3 S1 . . 114.68(6) ?
C18 Ni3 S1 . . 107.23(6) ?
C17 Ni3 S2 . . 117.38(5) ?
C18 Ni3 S2 . . 102.18(6) ?
S1 Ni3 S2 . . 97.362(15) ?
C17 Ni3 Fe1 . . 104.28(6) ?
C18 Ni3 Fe1 . . 139.94(6) ?
S1 Ni3 Fe1 . . 53.046(11) ?
S2 Ni3 Fe1 . . 55.140(11) ?
C1 S1 Ni3 . . 109.86(6) ?
C1 S1 Fe1 . . 100.08(5) ?
Ni3 S1 Fe1 . . 75.111(13) ?
C6 S2 Ni3 . . 116.05(5) ?
C6 S2 Fe2 . . 102.65(5) ?
Ni3 S2 Fe2 . . 134.701(17) ?
C6 S2 Fe1 . . 98.77(5) ?
Ni3 S2 Fe1 . . 72.544(12) ?
Fe2 S2 Fe1 . . 79.404(13) ?
C9 S3 Fe2 . . 98.25(6) ?
C14A S4 C14B . . 9.0(10) ?
C14A S4 Fe1 . . 108.34(8) ?
C14B S4 Fe1 . . 99.3(10) ?
C14A S4 Fe2 . . 97.46(16) ?
C14B S4 Fe2 . . 96.0(13) ?
Fe1 S4 Fe2 . . 79.779(13) ?
C2 C1 S1 . . 112.85(11) ?
C2 C1 H1A . . 109.0 ?
S1 C1 H1A . . 109.0 ?
C2 C1 H1B . . 109.0 ?
S1 C1 H1B . . 109.0 ?
H1A C1 H1B . . 107.8 ?
N1 C2 C1 . . 112.68(13) ?
N1 C2 H2A . . 109.1 ?
C1 C2 H2A . . 109.1 ?
N1 C2 H2B . . 109.1 ?
C1 C2 H2B . . 109.1 ?
H2A C2 H2B . . 107.8 ?
N1 C3 C4 . . 110.94(12) ?
N1 C3 H3A . . 109.5 ?
C4 C3 H3A . . 109.5 ?
N1 C3 H3B . . 109.5 ?
C4 C3 H3B . . 109.5 ?
H3A C3 H3B . . 108.0 ?
N2 C4 C3 . . 111.19(12) ?
N2 C4 H4A . . 109.4 ?
C3 C4 H4A . . 109.4 ?
N2 C4 H4B . . 109.4 ?
C3 C4 H4B . . 109.4 ?
H4A C4 H4B . . 108.0 ?
N2 C5 C6 . . 112.18(12) ?
N2 C5 H5A . . 109.2 ?
C6 C5 H5A . . 109.2 ?
N2 C5 H5B . . 109.2 ?
C6 C5 H5B . . 109.2 ?
H5A C5 H5B . . 107.9 ?
C5 C6 S2 . . 111.27(10) ?
C5 C6 H6A . . 109.4 ?
S2 C6 H6A . . 109.4 ?
C5 C6 H6B . . 109.4 ?
S2 C6 H6B . . 109.4 ?
H6A C6 H6B . . 108.0 ?
N1 C7 H7A . . 109.5 ?
N1 C7 H7B . . 109.5 ?
H7A C7 H7B . . 109.5 ?
N1 C7 H7C . . 109.5 ?
H7A C7 H7C . . 109.5 ?
H7B C7 H7C . . 109.5 ?
N2 C8 H8A . . 109.5 ?
N2 C8 H8B . . 109.5 ?
H8A C8 H8B . . 109.5 ?
N2 C8 H8C . . 109.5 ?
H8A C8 H8C . . 109.5 ?
H8B C8 H8C . . 109.5 ?
C10 C9 S3 . . 110.20(11) ?
C10 C9 H9A . . 109.6 ?
S3 C9 H9A . . 109.6 ?
C10 C9 H9B . . 109.6 ?
S3 C9 H9B . . 109.6 ?
H9A C9 H9B . . 108.1 ?
N3 C10 C9 . . 111.84(13) ?
N3 C10 H10A . . 109.2 ?
C9 C10 H10A . . 109.2 ?
N3 C10 H10B . . 109.2 ?
C9 C10 H10B . . 109.2 ?
H10A C10 H10B . . 107.9 ?
N3 C15 H15A . . 109.5 ?
N3 C15 H15B . . 109.5 ?
H15A C15 H15B . . 109.5 ?
N3 C15 H15C . . 109.5 ?
H15A C15 H15C . . 109.5 ?
H15B C15 H15C . . 109.5 ?
O1 C17 Ni3 . . 175.39(16) ?
O2 C18 Ni3 . . 175.96(19) ?
N3 C11A C12A . . 109.62(19) ?
N3 C11A H11A . . 109.7 ?
C12A C11A H11A . . 109.7 ?
N3 C11A H11B . . 109.7 ?
C12A C11A H11B . . 109.7 ?
H11A C11A H11B . . 108.2 ?
N4 C12A C11A . . 112.07(19) ?
N4 C12A H12A . . 109.2 ?
C11A C12A H12A . . 109.2 ?
N4 C12A H12B . . 109.2 ?
C11A C12A H12B . . 109.2 ?
H12A C12A H12B . . 107.9 ?
N4 C13A C14A . . 113.18(18) ?
N4 C13A H13A . . 108.9 ?
C14A C13A H13A . . 108.9 ?
N4 C13A H13B . . 108.9 ?
C14A C13A H13B . . 108.9 ?
H13A C13A H13B . . 107.8 ?
C13A C14A S4 . . 110.2(3) ?
C13A C14A H14A . . 109.6 ?
S4 C14A H14A . . 109.6 ?
C13A C14A H14B . . 109.6 ?
S4 C14A H14B . . 109.6 ?
H14A C14A H14B . . 108.1 ?
N4 C16A H16A . . 109.5 ?
N4 C16A H16B . . 109.5 ?
N4 C16A H16C . . 109.5 ?
C12B C11B N3 . . 118(2) ?
C12B C11B H11C . . 107.9 ?
N3 C11B H11C . . 107.9 ?
C12B C11B H11D . . 107.9 ?
N3 C11B H11D . . 107.9 ?
H11C C11B H11D . . 107.2 ?
C11B C12B N4 . . 104.5(15) ?
C11B C12B H12C . . 110.9 ?
N4 C12B H12C . . 110.9 ?
C11B C12B H12D . . 110.9 ?
N4 C12B H12D . . 110.9 ?
H12C C12B H12D . . 108.9 ?
N4 C13B C14B . . 111.5(14) ?
N4 C13B H13C . . 109.3 ?
C14B C13B H13C . . 109.3 ?
N4 C13B H13D . . 109.3 ?
C14B C13B H13D . . 109.3 ?
H13C C13B H13D . . 108.0 ?
C13B C14B S4 . . 116(2) ?
C13B C14B H14C . . 108.2 ?
S4 C14B H14C . . 108.2 ?
C13B C14B H14D . . 108.2 ?
S4 C14B H14D . . 108.2 ?
H14C C14B H14D . . 107.3 ?
N4 C16B H16D . . 109.5 ?
N4 C16B H16E . . 109.5 ?
H16D C16B H16E . . 109.5 ?
N4 C16B H16F . . 109.5 ?
H16D C16B H16F . . 109.5 ?
H16E C16B H16F . . 109.5 ?
C7 N1 C3 . . 109.93(13) ?
C7 N1 C2 . . 110.37(13) ?
C3 N1 C2 . . 110.25(12) ?
C7 N1 Fe1 . . 111.07(10) ?
C3 N1 Fe1 . . 108.42(9) ?
C2 N1 Fe1 . . 106.74(9) ?
C4 N2 C8 . . 110.02(12) ?
C4 N2 C5 . . 109.08(12) ?
C8 N2 C5 . . 110.03(12) ?
C4 N2 Fe1 . . 107.80(9) ?
C8 N2 Fe1 . . 105.61(9) ?
C5 N2 Fe1 . . 114.21(9) ?
C15 N3 C11A . . 108.35(18) ?
C15 N3 C10 . . 109.56(13) ?
C11A N3 C10 . . 110.6(2) ?
C15 N3 C11B . . 115.6(14) ?
C11A N3 C11B . . 10.1(12) ?
C10 N3 C11B . . 112.4(14) ?
C15 N3 Fe2 . . 112.91(10) ?
C11A N3 Fe2 . . 108.45(12) ?
C10 N3 Fe2 . . 107.01(9) ?
C11B N3 Fe2 . . 98.7(11) ?
C12B N4 C13A . . 136.8(5) ?
C12B N4 C12A . . 51.1(5) ?
C13A N4 C12A . . 110.12(13) ?
C12B N4 C13B . . 113.3(7) ?
C13A N4 C13B . . 55.2(5) ?
C12A N4 C13B . . 143.5(5) ?
C12B N4 C16A . . 60.8(5) ?
C13A N4 C16A . . 109.72(13) ?
C12A N4 C16A . . 110.66(13) ?
C13B N4 C16A . . 57.7(5) ?
C12B N4 C16B . . 106.9(7) ?
C13A N4 C16B . . 50.8(5) ?
C12A N4 C16B . . 61.5(5) ?
C13B N4 C16B . . 103.5(7) ?
C16A N4 C16B . . 139.9(4) ?
C12B N4 Fe2 . . 111.3(5) ?
C13A N4 Fe2 . . 111.61(10) ?
C12A N4 Fe2 . . 107.49(10) ?
C13B N4 Fe2 . . 109.0(5) ?
C16A N4 Fe2 . . 107.19(10) ?
C16B N4 Fe2 . . 112.6(4) ?

loop_
_geom_bond_atom_site_label_1
_geom_bond_atom_site_label_2
_geom_bond_site_symmetry_2
_geom_bond_distance
_geom_bond_publ_flag
Fe1 N2 . 2.2044(12) ?
Fe1 N1 . 2.2408(13) ?
Fe1 S1 . 2.3570(4) ?
Fe1 S4 . 2.3734(4) ?
Fe1 S2 . 2.4519(4) ?
Fe1 Ni3 . 2.8505(3) ?
Fe1 Fe2 . 3.0945(3) ?
Fe2 N4 . 2.1601(13) ?
Fe2 S3 . 2.3122(4) ?
Fe2 N3 . 2.3809(13) ?
Fe2 S2 . 2.3919(4) ?
Fe2 S4 . 2.4511(4) ?
Ni3 C17 . 1.7506(17) ?
Ni3 C18 . 1.7821(18) ?
Ni3 S1 . 2.3193(4) ?
Ni3 S2 . 2.3648(4) ?
S1 C1 . 1.8316(17) ?
S2 C6 . 1.8361(15) ?
S3 C9 . 1.8240(17) ?
S4 C14A . 1.829(3) ?
S4 C14B . 1.851(19) ?
C1 C2 . 1.523(2) ?
C1 H1A . 0.9700 ?
C1 H1B . 0.9700 ?
C2 N1 . 1.481(2) ?
C2 H2A . 0.9700 ?
C2 H2B . 0.9700 ?
C3 N1 . 1.481(2) ?
C3 C4 . 1.518(2) ?
C3 H3A . 0.9700 ?
C3 H3B . 0.9700 ?
C4 N2 . 1.4823(19) ?
C4 H4A . 0.9700 ?
C4 H4B . 0.9700 ?
C5 N2 . 1.4851(19) ?
C5 C6 . 1.518(2) ?
C5 H5A . 0.9700 ?
C5 H5B . 0.9700 ?
C6 H6A . 0.9700 ?
C6 H6B . 0.9700 ?
C7 N1 . 1.476(2) ?
C7 H7A . 0.9600 ?
C7 H7B . 0.9600 ?
C7 H7C . 0.9600 ?
C8 N2 . 1.4843(19) ?
C8 H8A . 0.9600 ?
C8 H8B . 0.9600 ?
C8 H8C . 0.9600 ?
C9 C10 . 1.521(2) ?
C9 H9A . 0.9700 ?
C9 H9B . 0.9700 ?
C10 N3 . 1.484(2) ?
C10 H10A . 0.9700 ?
C10 H10B . 0.9700 ?
C15 N3 . 1.475(2) ?
C15 H15A . 0.9600 ?
C15 H15B . 0.9600 ?
C15 H15C . 0.9600 ?
C17 O1 . 1.148(2) ?
C18 O2 . 1.138(2) ?
C11A N3 . 1.477(3) ?
C11A C12A . 1.535(3) ?
C11A H11A . 0.9700 ?
C11A H11B . 0.9700 ?
C12A N4 . 1.474(2) ?
C12A H12A . 0.9700 ?
C12A H12B . 0.9700 ?
C13A N4 . 1.472(2) ?
C13A C14A . 1.525(5) ?
C13A H13A . 0.9700 ?
C13A H13B . 0.9700 ?
C14A H14A . 0.9700 ?
C14A H14B . 0.9700 ?
C16A N4 . 1.494(2) ?
C16A H16A . 0.9600 ?
C16A H16B . 0.9600 ?
C16A H16C . 0.9600 ?
C11B C12B . 1.42(3) ?
C11B N3 . 1.523(18) ?
C11B H11C . 0.9700 ?
C11B H11D . 0.9700 ?
C12B N4 . 1.420(12) ?
C12B H12C . 0.9700 ?
C12B H12D . 0.9700 ?
C13B N4 . 1.488(13) ?
C13B C14B . 1.54(4) ?
C13B H13C . 0.9700 ?
C13B H13D . 0.9700 ?
C14B H14C . 0.9700 ?
C14B H14D . 0.9700 ?
C16B N4 . 1.604(12) ?
C16B H16D . 0.9600 ?
C16B H16E . 0.9600 ?
C16B H16F . 0.9600 ?
